data_7046644
loop_
_publ_author_name
'Kretsch, Johannes'
'Kreyenschmidt, Anne'
'Herbst-Irmer, Regine'
'Stalke, Dietmar'

_publ_section_title
;
 Alkali metal complexes based on bisheterocyclomethanide ligands.
;
_journal_issue 36
_journal_name_full 'Dalton transactions (Cambridge, England : 2003)'
_journal_page_first 12606
_journal_page_last 12612
_journal_paper_doi 10.1039/c8dt01678j
_journal_volume 47
_journal_year 2018
_chemical_formula_moiety 'C27 H33 K N2 O8'
_chemical_formula_sum 'C27 H33 K N2 O8'
_chemical_formula_weight 552.65
_space_group_crystal_system orthorhombic
_space_group_IT_number 29
_space_group_name_Hall 'P 2c -2ac'
_space_group_name_H-M_alt 'P c a 21'
_symmetry_space_group_name_Hall 'P 2c -2ac'
_symmetry_space_group_name_H-M 'P c a 21'
_atom_sites_solution_hydrogens mixed
_audit_creation_method SHELXL-2018/1
_audit_update_record
;
2018-04-26 deposited with the CCDC.
2018-06-08 downloaded from the CCDC.
;
_cell_angle_alpha 90
_cell_angle_beta 90
_cell_angle_gamma 90
_cell_formula_units_Z 4
_cell_length_a 15.913(3)
_cell_length_b 10.981(2)
_cell_length_c 15.309(3)
_cell_measurement_reflns_used 8786
_cell_measurement_temperature 100(2)
_cell_measurement_theta_max 25.4015
_cell_measurement_theta_min 2.2535
_cell_volume 2675.1(9)
_computing_cell_refinement 'SAINT V8.38A'
_computing_data_collection 'APEX2 v2012.2'
_computing_data_reduction 'SAINT V8.38A'
_computing_molecular_graphics 'XP Version 5.1'
_computing_publication_material 'XP Version 5.1'
_computing_structure_refinement 'SHELXL-2018/1 (Sheldrick, 2018)'
_computing_structure_solution 'SHELXT(G.M.Sheldrick,Acta Cryst.(2015)A71,3-8)'
_diffrn_ambient_temperature 100(2)
_diffrn_measured_fraction_theta_full 1.000
_diffrn_measured_fraction_theta_max 0.999
_diffrn_measurement_device_type 'Bruker Smart APEX II Ultra'
_diffrn_measurement_method 'omega scans'
_diffrn_radiation_type MoK\a
_diffrn_radiation_wavelength 0.71073
_diffrn_reflns_av_R_equivalents 0.0478
_diffrn_reflns_av_unetI/netI 0.0339
_diffrn_reflns_Laue_measured_fraction_full 1.000
_diffrn_reflns_Laue_measured_fraction_max 0.999
_diffrn_reflns_limit_h_max 19
_diffrn_reflns_limit_h_min -19
_diffrn_reflns_limit_k_max 13
_diffrn_reflns_limit_k_min -13
_diffrn_reflns_limit_l_max 19
_diffrn_reflns_limit_l_min -19
_diffrn_reflns_number 33321
_diffrn_reflns_point_group_measured_fraction_full 1.000
_diffrn_reflns_point_group_measured_fraction_max 0.998
_diffrn_reflns_theta_full 25.242
_diffrn_reflns_theta_max 26.427
_diffrn_reflns_theta_min 1.855
_diffrn_source 'BRUKER Rotating Anode'
_exptl_absorpt_coefficient_mu 0.251
_exptl_absorpt_correction_T_max 0.7454
_exptl_absorpt_correction_T_min 0.6660
_exptl_absorpt_correction_type multi-scan
_exptl_absorpt_process_details SADABS-2016/2
_exptl_crystal_colour yellow
_exptl_crystal_density_diffrn 1.372
_exptl_crystal_description plate
_exptl_crystal_F_000 1168
_exptl_crystal_size_max 0.226
_exptl_crystal_size_mid 0.172
_exptl_crystal_size_min 0.098
_refine_diff_density_max 0.288
_refine_diff_density_min -0.268
_refine_diff_density_rms 0.040
_refine_ls_abs_structure_details
;
 Flack x determined using 2060 quotients [(I+)-(I-)]/[(I+)+(I-)]
 (Parsons, Flack and Wagner, Acta Cryst. B69 (2013) 249-259).
;
_refine_ls_abs_structure_Flack 0.008(15)
_refine_ls_extinction_method none
_refine_ls_goodness_of_fit_ref 1.074
_refine_ls_hydrogen_treatment mixed
_refine_ls_matrix_type full
_refine_ls_number_parameters 361
_refine_ls_number_reflns 5489
_refine_ls_number_restraints 88
_refine_ls_restrained_S_all 1.071
_refine_ls_R_factor_all 0.0440
_refine_ls_R_factor_gt 0.0343
_refine_ls_shift/su_max 0.000
_refine_ls_shift/su_mean 0.000
_refine_ls_structure_factor_coef Fsqd
_refine_ls_weighting_details 'w=1/[\s^2^(Fo^2^)+(0.0352P)^2^+0.2234P] where P=(Fo^2^+2Fc^2^)/3'
_refine_ls_weighting_scheme calc
_refine_ls_wR_factor_gt 0.0693
_refine_ls_wR_factor_ref 0.0727
_reflns_Friedel_coverage 0.921
_reflns_Friedel_fraction_full 1.000
_reflns_Friedel_fraction_max 0.997
_reflns_number_gt 4843
_reflns_number_total 5489
_reflns_threshold_expression 'I > 2\s(I)'
_cod_data_source_file c8dt01678j2.cif
_cod_data_source_block sad_a_CCDC1
_cod_depositor_comments 'Adding full bibliography for 7046642--7046644.cif.'
_cod_database_code 7046644
_shelx_shelxl_version_number 2018/1
_shelx_space_group_comment
;
The symmetry employed for this shelxl refinement is uniquely defined
by the following loop, which should always be used as a source of
symmetry information in preference to the above space-group names.
They are only intended as comments.
;
_shelx_estimated_absorpt_t_min 0.945
_shelx_estimated_absorpt_t_max 0.976

loop_
_space_group_symop_operation_xyz
'x, y, z'
'-x, -y, z+1/2'
'x+1/2, -y, z'
'-x+1/2, y, z+1/2'

loop_
_atom_site_label
_atom_site_type_symbol
_atom_site_fract_x
_atom_site_fract_y
_atom_site_fract_z
_atom_site_U_iso_or_equiv
_atom_site_adp_type
_atom_site_occupancy
_atom_site_site_symmetry_order
_atom_site_calc_flag
_atom_site_refinement_flags_posn
_atom_site_refinement_flags_adp
_atom_site_refinement_flags_occupancy
_atom_site_disorder_assembly
_atom_site_disorder_group
K1 K 0.37587(3) 0.68386(5) 0.46057(6) 0.02352(14) Uani 1 1 d . . . . .
C8 C 0.17250(18) 0.8324(2) 0.47900(19) 0.0229(6) Uani 1 1 d D . . . .
H8 H 0.1395(17) 0.879(3) 0.4411(19) 0.032(9) Uiso 1 1 d D . . . .
C7 C 0.21415(18) 0.8945(3) 0.54471(19) 0.0254(6) Uani 1 1 d D . . . .
N1 N 0.205(3) 1.0149(16) 0.5558(18) 0.023(4) Uani 0.61(3) 1 d D . P A 1
O1 O 0.259(3) 0.8410(15) 0.611(2) 0.0245(17) Uani 0.61(3) 1 d D . P A 1
C5 C 0.26476(19) 1.1534(2) 0.6717(2) 0.0272(7) Uani 1 1 d D . . . .
H5 H 0.242834 1.227258 0.648747 0.033 Uiso 1 1 calc R U . . .
C2 C 0.3274(2) 0.9323(3) 0.7412(2) 0.0283(7) Uani 1 1 d D . . . .
H2 H 0.347491 0.857908 0.764980 0.034 Uiso 1 1 calc R U . . .
C1 C 0.28390(17) 0.9356(2) 0.6639(2) 0.0224(6) Uani 1 1 d D . . . .
C6 C 0.25258(18) 1.0434(2) 0.62913(19) 0.0220(6) Uani 1 1 d D . . . .
N1' N 0.261(6) 0.842(3) 0.607(5) 0.0245(17) Uani 0.39(3) 1 d D . P A 2
O1' O 0.215(3) 1.020(2) 0.550(2) 0.023(4) Uani 0.39(3) 1 d D . P A 2
O2 O 0.106(2) 0.6606(5) 0.413(2) 0.0234(7) Uani 0.82(3) 1 d D . P A 1
N2 N 0.2081(17) 0.6199(6) 0.5129(16) 0.022(2) Uani 0.82(3) 1 d D . P A 1
O3 O 0.38033(12) 0.42831(16) 0.47318(14) 0.0253(5) Uani 1 1 d . . . . .
C3 C 0.34067(19) 1.0436(3) 0.7832(2) 0.0263(7) Uani 1 1 d . . . . .
H3 H 0.371283 1.045378 0.836481 0.032 Uiso 1 1 calc R U . . .
O5 O 0.37551(13) 0.77151(19) 0.28552(14) 0.0299(5) Uani 1 1 d . . . . .
C4 C 0.31005(19) 1.1515(3) 0.7487(2) 0.0265(7) Uani 1 1 d . . . . .
H4 H 0.320414 1.225818 0.778619 0.032 Uiso 1 1 calc R U . . .
O4 O 0.37408(13) 0.51634(19) 0.30618(14) 0.0283(5) Uani 1 1 d . . . . .
O6 O 0.44576(13) 0.92340(18) 0.41482(15) 0.0286(5) Uani 1 1 d . . . . .
O7 O 0.45612(13) 0.82722(17) 0.58208(15) 0.0300(5) Uani 1 1 d . . . . .
C9 C 0.16566(17) 0.7059(2) 0.4718(2) 0.0223(6) Uani 1 1 d D . . . .
O8 O 0.45561(12) 0.57079(17) 0.60563(14) 0.0263(5) Uani 1 1 d . . . . .
C10 C 0.11093(17) 0.5353(2) 0.42337(19) 0.0200(6) Uani 1 1 d D . . . .
C11 C 0.06376(18) 0.4473(2) 0.3828(2) 0.0236(6) Uani 1 1 d D . . . .
H11 H 0.021999 0.467139 0.340775 0.028 Uiso 1 1 calc R U . . .
C12 C 0.08056(18) 0.3269(3) 0.4066(2) 0.0254(6) Uani 1 1 d . . . . .
H12 H 0.049447 0.262727 0.380455 0.030 Uiso 1 1 calc R U . . .
C13 C 0.14164(17) 0.2998(2) 0.4676(2) 0.0273(7) Uani 1 1 d . . . . .
H13 H 0.151973 0.217092 0.482199 0.033 Uiso 1 1 calc R U . . .
C14 C 0.18827(18) 0.3903(2) 0.5080(2) 0.0264(7) Uani 1 1 d D . . . .
H14 H 0.230193 0.371019 0.549945 0.032 Uiso 1 1 calc R U . . .
C15 C 0.17146(17) 0.5105(2) 0.48485(18) 0.0201(6) Uani 1 1 d D . . . .
N2' N 0.108(12) 0.662(2) 0.415(12) 0.0234(7) Uani 0.18(3) 1 d D . P A 2
O2' O 0.204(6) 0.617(2) 0.519(6) 0.022(2) Uani 0.18(3) 1 d D . P A 2
C16 C 0.3787(2) 0.3468(3) 0.4017(2) 0.0313(7) Uani 1 1 d . . . . .
H16A H 0.350138 0.270330 0.418734 0.038 Uiso 1 1 calc R U . . .
H16B H 0.436766 0.326850 0.383447 0.038 Uiso 1 1 calc R U . . .
C17 C 0.3325(2) 0.4060(3) 0.3278(2) 0.0318(7) Uani 1 1 d . . . . .
H17A H 0.331504 0.351093 0.276535 0.038 Uiso 1 1 calc R U . . .
H17B H 0.273718 0.423072 0.345277 0.038 Uiso 1 1 calc R U . . .
C18 C 0.3381(2) 0.5757(3) 0.2323(2) 0.0391(9) Uani 1 1 d . . . . .
H18A H 0.278567 0.596147 0.244145 0.047 Uiso 1 1 calc R U . . .
H18B H 0.340294 0.521461 0.180742 0.047 Uiso 1 1 calc R U . . .
C19 C 0.3873(2) 0.6895(3) 0.2152(2) 0.0374(8) Uani 1 1 d . . . . .
H19A H 0.447729 0.669545 0.209222 0.045 Uiso 1 1 calc R U . . .
H19B H 0.368153 0.727451 0.160023 0.045 Uiso 1 1 calc R U . . .
C20 C 0.4118(2) 0.8875(3) 0.2672(2) 0.0352(8) Uani 1 1 d . . . . .
H20A H 0.385288 0.923033 0.214537 0.042 Uiso 1 1 calc R U . . .
H20B H 0.472705 0.878188 0.255665 0.042 Uiso 1 1 calc R U . . .
C21 C 0.3988(2) 0.9695(3) 0.3430(2) 0.0360(8) Uani 1 1 d . . . . .
H21A H 0.417948 1.052909 0.328453 0.043 Uiso 1 1 calc R U . . .
H21B H 0.338418 0.973029 0.358188 0.043 Uiso 1 1 calc R U . . .
C22 C 0.4396(2) 0.9989(3) 0.4902(2) 0.0343(8) Uani 1 1 d . . . . .
H22A H 0.380149 1.006300 0.508327 0.041 Uiso 1 1 calc R U . . .
H22B H 0.461152 1.081399 0.476720 0.041 Uiso 1 1 calc R U . . .
C23 C 0.4900(2) 0.9437(3) 0.5622(2) 0.0354(8) Uani 1 1 d . . . . .
H23A H 0.549448 0.935461 0.543924 0.042 Uiso 1 1 calc R U . . .
H23B H 0.487924 0.996526 0.614548 0.042 Uiso 1 1 calc R U . . .
C24 C 0.4997(2) 0.7678(3) 0.6511(2) 0.0359(8) Uani 1 1 d . . . . .
H24A H 0.504353 0.822973 0.702048 0.043 Uiso 1 1 calc R U . . .
H24B H 0.557152 0.745877 0.631900 0.043 Uiso 1 1 calc R U . . .
C25 C 0.4525(2) 0.6554(3) 0.6763(2) 0.0339(7) Uani 1 1 d . . . . .
H25A H 0.477893 0.618735 0.729110 0.041 Uiso 1 1 calc R U . . .
H25B H 0.393316 0.676241 0.689611 0.041 Uiso 1 1 calc R U . . .
C26 C 0.40662(19) 0.4648(3) 0.6229(2) 0.0282(7) Uani 1 1 d . . . . .
H26A H 0.346648 0.487341 0.628825 0.034 Uiso 1 1 calc R U . . .
H26B H 0.425147 0.426801 0.678284 0.034 Uiso 1 1 calc R U . . .
C27 C 0.4173(2) 0.3770(3) 0.5493(2) 0.0283(7) Uani 1 1 d . . . . .
H27A H 0.477725 0.361191 0.539176 0.034 Uiso 1 1 calc R U . . .
H27B H 0.389583 0.298784 0.563726 0.034 Uiso 1 1 calc R U . . .

loop_
_atom_site_aniso_label
_atom_site_aniso_U_11
_atom_site_aniso_U_22
_atom_site_aniso_U_33
_atom_site_aniso_U_23
_atom_site_aniso_U_13
_atom_site_aniso_U_12
K1 0.0233(3) 0.0224(3) 0.0248(3) 0.0023(3) -0.0021(3) -0.0030(2)
C8 0.0260(15) 0.0199(14) 0.0229(16) 0.0017(12) -0.0025(12) 0.0021(12)
C7 0.0241(15) 0.0330(16) 0.0191(15) -0.0017(14) 0.0038(12) -0.0063(13)
N1 0.026(9) 0.0217(17) 0.021(3) -0.0002(18) -0.001(5) 0.000(3)
O1 0.031(2) 0.0186(11) 0.024(3) -0.0006(12) -0.005(3) -0.0056(11)
C5 0.0383(18) 0.0168(14) 0.0265(17) 0.0012(13) 0.0005(14) 0.0043(13)
C2 0.0350(18) 0.0200(15) 0.0299(17) 0.0012(13) -0.0071(14) 0.0036(13)
C1 0.0230(15) 0.0202(14) 0.0240(16) -0.0009(12) 0.0010(12) -0.0035(12)
C6 0.0224(15) 0.0218(14) 0.0218(16) 0.0002(12) 0.0006(11) -0.0007(12)
N1' 0.031(2) 0.0186(11) 0.024(3) -0.0006(12) -0.005(3) -0.0056(11)
O1' 0.026(9) 0.0217(17) 0.021(3) -0.0002(18) -0.001(5) 0.000(3)
O2 0.0265(19) 0.0174(10) 0.026(2) -0.0005(11) -0.0030(10) 0.0012(10)
N2 0.026(3) 0.0204(13) 0.021(4) 0.0025(12) 0.002(3) -0.0029(12)
O3 0.0314(11) 0.0197(9) 0.0249(12) -0.0029(9) -0.0012(10) 0.0005(8)
C3 0.0311(16) 0.0253(15) 0.0226(16) -0.0029(13) -0.0076(13) -0.0005(13)
O5 0.0310(11) 0.0333(11) 0.0255(11) 0.0035(9) 0.0004(10) 0.0003(10)
C4 0.0346(17) 0.0190(14) 0.0258(16) -0.0033(13) 0.0008(13) -0.0018(13)
O4 0.0313(11) 0.0328(11) 0.0209(11) -0.0008(9) -0.0052(9) -0.0030(10)
O6 0.0305(12) 0.0213(10) 0.0340(12) 0.0023(9) 0.0022(10) 0.0051(9)
O7 0.0369(12) 0.0245(11) 0.0286(12) -0.0040(9) -0.0012(10) -0.0055(9)
C9 0.0213(13) 0.0246(14) 0.0211(16) -0.0015(13) 0.0039(13) -0.0013(11)
O8 0.0301(11) 0.0272(10) 0.0216(11) 0.0001(9) 0.0013(9) -0.0027(9)
C10 0.0229(15) 0.0154(13) 0.0219(14) -0.0005(12) 0.0053(12) 0.0010(11)
C11 0.0224(15) 0.0254(15) 0.0231(16) -0.0028(12) -0.0001(12) 0.0019(12)
C12 0.0251(15) 0.0208(14) 0.0302(17) -0.0042(13) 0.0093(13) -0.0044(12)
C13 0.0279(15) 0.0166(13) 0.0375(18) 0.0038(14) 0.0070(15) 0.0008(11)
C14 0.0242(16) 0.0252(15) 0.0297(16) 0.0086(14) -0.0017(13) -0.0001(13)
C15 0.0197(14) 0.0200(13) 0.0207(16) 0.0014(11) 0.0058(11) -0.0029(11)
N2' 0.0265(19) 0.0174(10) 0.026(2) -0.0005(11) -0.0030(10) 0.0012(10)
O2' 0.026(3) 0.0204(13) 0.021(4) 0.0025(12) 0.002(3) -0.0029(12)
C16 0.0362(18) 0.0224(15) 0.0353(18) -0.0077(13) 0.0064(15) -0.0056(13)
C17 0.0301(17) 0.0335(16) 0.0318(18) -0.0121(15) 0.0017(14) -0.0082(14)
C18 0.043(2) 0.050(2) 0.0243(18) -0.0063(16) -0.0125(15) 0.0121(17)
C19 0.047(2) 0.045(2) 0.0194(16) 0.0058(15) -0.0005(14) 0.0171(17)
C20 0.0282(17) 0.0413(19) 0.036(2) 0.0193(16) -0.0033(15) 0.0006(15)
C21 0.0305(18) 0.0270(16) 0.051(2) 0.0135(16) -0.0029(16) 0.0011(14)
C22 0.0365(19) 0.0179(14) 0.048(2) -0.0061(15) 0.0114(16) 0.0003(13)
C23 0.0391(19) 0.0254(16) 0.042(2) -0.0120(15) 0.0072(16) -0.0108(14)
C24 0.042(2) 0.0411(19) 0.0243(16) -0.0089(15) -0.0063(15) -0.0067(16)
C25 0.046(2) 0.0370(18) 0.0189(16) -0.0023(14) -0.0025(15) -0.0012(15)
C26 0.0289(16) 0.0283(16) 0.0274(17) 0.0061(14) 0.0037(14) 0.0034(13)
C27 0.0304(16) 0.0221(15) 0.0325(18) 0.0066(14) 0.0032(14) 0.0025(13)

loop_
_atom_type_symbol
_atom_type_description
_atom_type_scat_dispersion_real
_atom_type_scat_dispersion_imag
_atom_type_scat_source
C C 0.0033 0.0016 'International Tables Vol C Tables 4.2.6.8 and 6.1.1.4'
H H 0.0000 0.0000 'International Tables Vol C Tables 4.2.6.8 and 6.1.1.4'
N N 0.0061 0.0033 'International Tables Vol C Tables 4.2.6.8 and 6.1.1.4'
O O 0.0106 0.0060 'International Tables Vol C Tables 4.2.6.8 and 6.1.1.4'
K K 0.2009 0.2494 'International Tables Vol C Tables 4.2.6.8 and 6.1.1.4'

loop_
_geom_angle_atom_site_label_1
_geom_angle_atom_site_label_2
_geom_angle_atom_site_label_3
_geom_angle
_geom_angle_site_symmetry_1
_geom_angle_site_symmetry_3
O7 K1 O3 120.84(6) . .
O7 K1 O8 60.96(6) . .
O3 K1 O8 59.98(6) . .
O7 K1 O5 116.35(6) . .
O3 K1 O5 113.69(6) . .
O8 K1 O5 152.08(6) . .
O7 K1 N2 112.5(4) . .
O3 K1 N2 76.2(2) . .
O8 K1 N2 95.2(2) . .
O5 K1 N2 110.1(3) . .
O7 K1 O6 58.24(6) . .
O3 K1 O6 154.02(6) . .
O8 K1 O6 114.07(6) . .
O5 K1 O6 58.28(6) . .
N2 K1 O6 129.5(2) . .
O7 K1 O2' 111.4(13) . .
O3 K1 O2' 75.8(7) . .
O8 K1 O2' 93.8(8) . .
O5 K1 O2' 111.5(10) . .
O6 K1 O2' 130.0(7) . .
O7 K1 O4 152.79(6) . .
O3 K1 O4 56.07(6) . .
O8 K1 O4 110.63(6) . .
O5 K1 O4 57.65(6) . .
N2 K1 O4 93.5(4) . .
O6 K1 O4 111.41(6) . .
O2' K1 O4 94.4(13) . .
O7 K1 C9 112.74(7) . .
O3 K1 C9 95.36(6) . .
O8 K1 C9 115.85(7) . .
O5 K1 C9 91.26(7) . .
N2 K1 C9 22.81(16) . .
O6 K1 C9 108.94(6) . .
O2' K1 C9 23.9(5) . .
O4 K1 C9 94.31(6) . .
O7 K1 C12 74.73(7) . 3_565
O3 K1 C12 87.55(6) . 3_565
O8 K1 C12 75.18(7) . 3_565
O5 K1 C12 77.45(7) . 3_565
N2 K1 C12 163.7(2) . 3_565
O6 K1 C12 66.83(6) . 3_565
O2' K1 C12 163.1(6) . 3_565
O4 K1 C12 78.10(7) . 3_565
C9 K1 C12 168.54(8) . 3_565
O7 K1 N1' 60.6(12) . .
O3 K1 N1' 118.8(13) . .
O8 K1 N1' 87.1(5) . .
O5 K1 N1' 116.7(7) . .
O6 K1 N1' 84.4(14) . .
O2' K1 N1' 55.1(18) . .
O4 K1 N1' 146.6(11) . .
C9 K1 N1' 52.3(11) . .
C12 K1 N1' 135.0(13) 3_565 .
O7 K1 O1 60.6(6) . .
O3 K1 O1 118.1(7) . .
O8 K1 O1 86.4(2) . .
O5 K1 O1 117.4(3) . .
N2 K1 O1 55.4(8) . .
O6 K1 O1 85.1(7) . .
O4 K1 O1 146.6(6) . .
C9 K1 O1 52.3(6) . .
C12 K1 O1 135.1(6) 3_565 .
H8 C8 C7 117.0(19) . .
H8 C8 C9 116.6(19) . .
C7 C8 C9 125.7(3) . .
N1 C7 O1 112.7(6) . .
N1' C7 O1' 112.4(12) . .
N1' C7 C8 124.8(12) . .
N1 C7 C8 121.7(8) . .
O1 C7 C8 125.1(7) . .
O1' C7 C8 122.7(10) . .
C7 N1 C6 105.3(14) . .
C7 O1 C1 105.2(10) . .
C7 O1 K1 90(2) . .
C1 O1 K1 129(3) . .
C4 C5 C6 117.4(3) . .
C1 C2 C3 116.8(3) . .
C2 C1 O1 129.4(7) . .
C2 C1 C6 122.3(3) . .
O1 C1 C6 108.3(6) . .
C2 C1 N1' 130.8(11) . .
C6 C1 N1' 106.9(11) . .
O1' C6 C5 129.6(10) . .
C5 C6 N1 130.7(8) . .
O1' C6 C1 109.6(10) . .
C5 C6 C1 120.8(3) . .
N1 C6 C1 108.3(8) . .
C7 N1' C1 105.9(19) . .
C7 N1' K1 93(4) . .
C1 N1' K1 131(6) . .
C6 O1' C7 104.1(16) . .
C10 O2 C9 104.0(4) . .
C9 N2 C15 104.7(6) . .
C9 N2 K1 99.6(14) . .
C15 N2 K1 120.6(17) . .
C16 O3 C27 113.0(2) . .
C16 O3 K1 125.29(18) . .
C27 O3 K1 117.50(16) . .
C4 C3 C2 121.3(3) . .
C19 O5 C20 111.4(2) . .
C19 O5 K1 120.01(17) . .
C20 O5 K1 119.08(18) . .
C5 C4 C3 121.4(3) . .
C17 O4 C18 112.8(2) . .
C17 O4 K1 110.15(17) . .
C18 O4 K1 110.41(18) . .
C21 O6 C22 112.5(2) . .
C21 O6 K1 107.71(17) . .
C22 O6 K1 107.58(17) . .
C23 O7 C24 112.7(2) . .
C23 O7 K1 123.13(18) . .
C24 O7 K1 117.78(16) . .
N2' C9 O2' 113.1(12) . .
N2 C9 O2 113.6(4) . .
N2 C9 C8 129.3(4) . .
N2' C9 C8 117.1(13) . .
O2' C9 C8 129.6(11) . .
O2 C9 C8 117.2(3) . .
N2 C9 K1 57.5(13) . .
N2' C9 K1 128(10) . .
O2' C9 K1 62(5) . .
O2 C9 K1 128.0(18) . .
C8 C9 K1 89.89(17) . .
C26 O8 C25 111.8(2) . .
C26 O8 K1 104.91(17) . .
C25 O8 K1 106.98(17) . .
C11 C10 C15 123.6(3) . .
C11 C10 O2 128.1(3) . .
C15 C10 O2 108.3(3) . .
C11 C10 N2' 129.9(12) . .
C15 C10 N2' 106.4(12) . .
C10 C11 C12 116.3(3) . .
C10 C11 K1 126.75(19) . 3_465
C12 C11 K1 71.79(16) . 3_465
C13 C12 C11 121.0(3) . .
C13 C12 K1 120.6(2) . 3_465
C11 C12 K1 84.96(17) . 3_465
C12 C13 C14 121.6(3) . .
C13 C14 C15 117.6(3) . .
C10 C15 O2' 110.9(12) . .
C10 C15 C14 119.8(3) . .
O2' C15 C14 129.2(11) . .
C10 C15 N2 109.4(4) . .
C14 C15 N2 130.8(4) . .
C9 N2' C10 106(2) . .
C9 O2' C15 103.6(18) . .
C9 O2' K1 94(5) . .
C15 O2' K1 116(7) . .
O3 C16 C17 108.6(2) . .
O4 C17 C16 108.5(2) . .
O4 C18 C19 108.1(3) . .
O5 C19 C18 109.1(3) . .
O5 C20 C21 109.4(3) . .
O6 C21 C20 108.4(3) . .
O6 C22 C23 109.0(2) . .
O7 C23 C22 108.7(2) . .
O7 C24 C25 108.9(3) . .
O8 C25 C24 109.0(3) . .
O8 C25 K1 50.31(13) . .
C24 C25 K1 81.96(18) . .
O8 C26 C27 109.0(2) . .
O8 C26 K1 51.86(13) . .
C27 C26 K1 85.64(17) . .
O3 C27 C26 108.4(2) . .

loop_
_geom_bond_atom_site_label_1
_geom_bond_atom_site_label_2
_geom_bond_distance
_geom_bond_site_symmetry_2
K1 O7 2.751(2) .
K1 O3 2.814(2) .
K1 O8 2.843(2) .
K1 O5 2.848(2) .
K1 N2 2.87(3) .
K1 O6 2.941(2) .
K1 O2' 2.97(12) .
K1 O4 2.995(2) .
K1 C9 3.358(3) .
K1 C12 3.362(3) 3_565
K1 N1' 3.37(9) .
K1 O1 3.42(5) .
C8 H8 0.93(2) .
C8 C7 1.384(4) .
C8 C9 1.398(3) .
C7 N1' 1.33(2) .
C7 N1 1.342(18) .
C7 O1 1.371(13) .
C7 O1' 1.38(2) .
N1 C6 1.390(17) .
O1 C1 1.377(13) .
C5 C4 1.382(4) .
C5 C6 1.386(4) .
C2 C1 1.370(4) .
C2 C3 1.398(4) .
C1 C6 1.390(4) .
C1 N1' 1.40(2) .
C6 O1' 1.37(2) .
O2 C10 1.388(6) .
O2 C9 1.398(6) .
N2 C9 1.320(9) .
N2 C15 1.404(8) .
O3 C16 1.414(4) .
O3 C27 1.422(4) .
C3 C4 1.386(4) .
O5 C19 1.416(4) .
O5 C20 1.427(4) .
O4 C17 1.420(4) .
O4 C18 1.425(4) .
O6 C21 1.422(4) .
O6 C22 1.424(4) .
O7 C23 1.421(3) .
O7 C24 1.423(4) .
C9 N2' 1.35(3) .
C9 O2' 1.36(2) .
O8 C26 1.426(3) .
O8 C25 1.427(4) .
C10 C11 1.372(4) .
C10 C15 1.374(4) .
C10 N2' 1.40(2) .
C11 C12 1.397(4) .
C12 C13 1.380(5) .
C13 C14 1.386(4) .
C14 C15 1.392(4) .
C15 O2' 1.38(2) .
C16 C17 1.498(5) .
C18 C19 1.498(5) .
C20 C21 1.484(5) .
C22 C23 1.492(5) .
C24 C25 1.495(4) .
C26 C27 1.492(4) .

loop_
_geom_torsion_atom_site_label_1
_geom_torsion_atom_site_label_2
_geom_torsion_atom_site_label_3
_geom_torsion_atom_site_label_4
_geom_torsion
_geom_torsion_site_symmetry_1
_geom_torsion_site_symmetry_4
H8 C8 C7 N1' 177(7) . .
C9 C8 C7 N1' 7(7) . .
H8 C8 C7 N1 3(3) . .
C9 C8 C7 N1 -168(2) . .
H8 C8 C7 O1 174(4) . .
C9 C8 C7 O1 4(3) . .
H8 C8 C7 O1' -7(4) . .
C9 C8 C7 O1' -177(3) . .
O1 C7 N1 C6 5(5) . .
C8 C7 N1 C6 177.5(14) . .
N1 C7 O1 C1 -4(5) . .
C8 C7 O1 C1 -175.6(16) . .
N1 C7 O1 K1 -134(2) . .
C8 C7 O1 K1 54(3) . .
C3 C2 C1 O1 -177(3) . .
C3 C2 C1 C6 -1.3(5) . .
C3 C2 C1 N1' 180(7) . .
C7 O1 C1 C2 176.9(13) . .
K1 O1 C1 C2 -80(3) . .
C7 O1 C1 C6 0(4) . .
K1 O1 C1 C6 103.3(8) . .
C4 C5 C6 O1' -175(3) . .
C4 C5 C6 N1 174(3) . .
C4 C5 C6 C1 0.9(4) . .
C7 N1 C6 C5 -178.5(10) . .
C7 N1 C6 C1 -5(3) . .
C2 C1 C6 O1' 177(3) . .
N1' C1 C6 O1' -3(6) . .
C2 C1 C6 C5 0.4(5) . .
O1 C1 C6 C5 177(3) . .
N1' C1 C6 C5 180(5) . .
C2 C1 C6 N1 -174(2) . .
O1 C1 C6 N1 3(3) . .
O1' C7 N1' C1 9(9) . .
C8 C7 N1' C1 -174(3) . .
O1' C7 N1' K1 -125(3) . .
C8 C7 N1' K1 52(5) . .
C2 C1 N1' C7 176(3) . .
C6 C1 N1' C7 -3(9) . .
C2 C1 N1' K1 -76(7) . .
C6 C1 N1' K1 105.2(16) . .
C5 C6 O1' C7 -174.8(12) . .
C1 C6 O1' C7 9(4) . .
N1' C7 O1' C6 -11(7) . .
C8 C7 O1' C6 172.1(17) . .
C1 C2 C3 C4 1.0(5) . .
C6 C5 C4 C3 -1.3(5) . .
C2 C3 C4 C5 0.4(5) . .
C15 N2 C9 O2 -4(3) . .
K1 N2 C9 O2 121(2) . .
C15 N2 C9 C8 176.2(7) . .
K1 N2 C9 C8 -58.5(18) . .
C15 N2 C9 K1 -125(2) . .
C10 O2 C9 N2 3(4) . .
C10 O2 C9 C8 -177.1(15) . .
C10 O2 C9 K1 69(3) . .
H8 C8 C9 N2 175(3) . .
C7 C8 C9 N2 -14(2) . .
H8 C8 C9 N2' -5(13) . .
C7 C8 C9 N2' 166(13) . .
H8 C8 C9 O2' -178(8) . .
C7 C8 C9 O2' -8(7) . .
H8 C8 C9 O2 -4(3) . .
C7 C8 C9 O2 166(2) . .
H8 C8 C9 K1 130(2) . .
C7 C8 C9 K1 -60.2(3) . .
C9 O2 C10 C11 177.8(10) . .
C9 O2 C10 C15 -1(3) . .
C15 C10 C11 C12 -0.5(4) . .
O2 C10 C11 C12 -179(2) . .
N2' C10 C11 C12 -178(14) . .
C15 C10 C11 K1 85.7(3) . 3_465
O2 C10 C11 K1 -93(3) . 3_465
N2' C10 C11 K1 -92(14) . 3_465
C10 C11 C12 C13 -0.2(4) . .
K1 C11 C12 C13 -122.9(3) 3_465 .
C10 C11 C12 K1 122.7(2) . 3_465
C11 C12 C13 C14 0.5(5) . .
K1 C12 C13 C14 -103.2(3) 3_465 .
C12 C13 C14 C15 -0.1(5) . .
C11 C10 C15 O2' -176(6) . .
N2' C10 C15 O2' 3(13) . .
C11 C10 C15 C14 0.9(4) . .
O2 C10 C15 C14 180(2) . .
N2' C10 C15 C14 179(11) . .
C11 C10 C15 N2 179.7(15) . .
O2 C10 C15 N2 -2(3) . .
C13 C14 C15 C10 -0.6(4) . .
C13 C14 C15 O2' 175(7) . .
C13 C14 C15 N2 -179.1(19) . .
C9 N2 C15 C10 3(2) . .
K1 N2 C15 C10 -107.4(4) . .
C9 N2 C15 C14 -177.9(8) . .
K1 N2 C15 C14 71.2(17) . .
O2' C9 N2' C10 -2(20) . .
C8 C9 N2' C10 -177(9) . .
K1 C9 N2' C10 69(18) . .
C11 C10 N2' C9 178(6) . .
C15 C10 N2' C9 0(18) . .
N2' C9 O2' C15 4(16) . .
C8 C9 O2' C15 178(2) . .
K1 C9 O2' C15 -118(9) . .
N2' C9 O2' K1 122(12) . .
C8 C9 O2' K1 -63(6) . .
C10 C15 O2' C9 -4(9) . .
C14 C15 O2' C9 180(3) . .
C10 C15 O2' K1 -106.0(14) . .
C14 C15 O2' K1 78(6) . .
C27 O3 C16 C17 175.4(2) . .
K1 O3 C16 C17 -28.3(3) . .
C18 O4 C17 C16 176.0(3) . .
K1 O4 C17 C16 -60.1(3) . .
O3 C16 C17 O4 58.5(3) . .
C17 O4 C18 C19 -179.4(3) . .
K1 O4 C18 C19 56.9(3) . .
C20 O5 C19 C18 -172.2(3) . .
K1 O5 C19 C18 41.8(3) . .
O4 C18 C19 O5 -66.3(3) . .
C19 O5 C20 C21 -179.3(3) . .
K1 O5 C20 C21 -32.9(3) . .
C22 O6 C21 C20 177.9(2) . .
K1 O6 C21 C20 -63.7(3) . .
O5 C20 C21 O6 66.1(3) . .
C21 O6 C22 C23 179.7(2) . .
K1 O6 C22 C23 61.2(3) . .
C24 O7 C23 C22 -179.3(3) . .
K1 O7 C23 C22 29.4(3) . .
O6 C22 C23 O7 -61.4(3) . .
C23 O7 C24 C25 171.7(3) . .
K1 O7 C24 C25 -35.3(3) . .
C26 O8 C25 C24 -175.8(3) . .
K1 O8 C25 C24 -61.5(3) . .
C26 O8 C25 K1 -114.3(2) . .
O7 C24 C25 O8 66.8(3) . .
O7 C24 C25 K1 23.7(2) . .
C25 O8 C26 C27 -176.3(2) . .
K1 O8 C26 C27 68.1(2) . .
C25 O8 C26 K1 115.6(2) . .
C16 O3 C27 C26 -173.4(2) . .
K1 O3 C27 C26 28.2(3) . .
O8 C26 C27 O3 -66.9(3) . .
K1 C26 C27 O3 -19.8(2) . .
